data_7134886
loop_
_publ_author_name
'Ding, Yi'
'Tang, Yongheng'
'Nazish, Mohd'
'Ruth, Paul Niklas'
'Wachendorf, Sophia Luisa'
'Herbst-Irmer, Regine'
'Stalke, Dietmar'
'Roesky, Herbert W.'

_publ_section_title
;
 1,2,4-Tri(<sup><i>t</i></sup>Bu)cyclopentadienyl gallium (Cp'''Ga) as a
 versatile reagent for the synthesis of Lewis adducts and ionic compounds.
;
_journal_issue 71
_journal_name_full 'Chemical communications (Cambridge, England)'
_journal_page_first 13441
_journal_page_last 13444
_journal_paper_doi 10.1039/d5cc03933a
_journal_volume 61
_journal_year 2025
_chemical_formula_moiety 'C35 H29 B0.91 F15 Ga1.09, 0.5(C6 H6)'
_chemical_formula_sum 'C38 H32 B0.91 F15 Ga1.09'
_chemical_formula_weight 859.62
_space_group_crystal_system triclinic
_space_group_IT_number 2
_space_group_name_Hall '-P 1'
_space_group_name_H-M_alt 'P -1'
_atom_sites_solution_hydrogens geom
_audit_creation_method SHELXL-2019/1
_audit_update_record
;
2024-07-23 deposited with the CCDC.	2025-07-24 downloaded from the CCDC.
;
_cell_angle_alpha 77.99(2)
_cell_angle_beta 80.13(3)
_cell_angle_gamma 78.22(2)
_cell_formula_units_Z 2
_cell_length_a 10.030(2)
_cell_length_b 12.141(2)
_cell_length_c 15.017(3)
_cell_measurement_reflns_used 8126
_cell_measurement_temperature 100(2)
_cell_measurement_theta_max 27.1845
_cell_measurement_theta_min 2.356
_cell_volume 1735.0(6)
_computing_cell_refinement 'SAINT V8.38A'
_computing_data_collection 'APEX2 v2012.2'
_computing_data_reduction 'SAINT V8.38A'
_computing_molecular_graphics 'XP Version 5.1'
_computing_publication_material 'XP Version 5.1'
_computing_structure_refinement 'SHELXL-2018/3 (Sheldrick, 2018)'
_computing_structure_solution 'SHELXT 2018/2 (Sheldrick, 2018)'
_diffrn_ambient_temperature 100(2)
_diffrn_measured_fraction_theta_full 1.000
_diffrn_measured_fraction_theta_max 0.996
_diffrn_measurement_device_type 'Bruker Smart APEX II Quazar'
_diffrn_measurement_method 'omega scans'
_diffrn_radiation_type MoK\a
_diffrn_radiation_wavelength 0.71073
_diffrn_reflns_av_R_equivalents 0.0291
_diffrn_reflns_av_unetI/netI 0.0346
_diffrn_reflns_Laue_measured_fraction_full 1.000
_diffrn_reflns_Laue_measured_fraction_max 0.996
_diffrn_reflns_limit_h_max 12
_diffrn_reflns_limit_h_min -12
_diffrn_reflns_limit_k_max 15
_diffrn_reflns_limit_k_min -15
_diffrn_reflns_limit_l_max 19
_diffrn_reflns_limit_l_min -19
_diffrn_reflns_number 21726
_diffrn_reflns_point_group_measured_fraction_full 1.000
_diffrn_reflns_point_group_measured_fraction_max 0.996
_diffrn_reflns_theta_full 25.242
_diffrn_reflns_theta_max 27.210
_diffrn_reflns_theta_min 1.399
_diffrn_source 'INCOATEC Microsource'
_exptl_absorpt_coefficient_mu 0.974
_exptl_absorpt_correction_T_max 0.4302
_exptl_absorpt_correction_T_min 0.3921
_exptl_absorpt_correction_type multi-scan
_exptl_absorpt_process_details SADABS-2016/2
_exptl_crystal_colour colourless
_exptl_crystal_density_diffrn 1.645
_exptl_crystal_description block
_exptl_crystal_F_000 867
_exptl_crystal_size_max 0.375
_exptl_crystal_size_mid 0.245
_exptl_crystal_size_min 0.150
_refine_diff_density_max 0.387
_refine_diff_density_min -0.326
_refine_diff_density_rms 0.056
_refine_ls_extinction_method none
_refine_ls_goodness_of_fit_ref 1.038
_refine_ls_hydrogen_treatment constr
_refine_ls_matrix_type full
_refine_ls_number_parameters 725
_refine_ls_number_reflns 7711
_refine_ls_number_restraints 1635
_refine_ls_restrained_S_all 0.947
_refine_ls_R_factor_all 0.0358
_refine_ls_R_factor_gt 0.0294
_refine_ls_shift/su_max 0.001
_refine_ls_shift/su_mean 0.000
_refine_ls_structure_factor_coef Fsqd
_refine_ls_weighting_details 'w=1/[\s^2^(Fo^2^)+(0.0283P)^2^+0.7948P] where P=(Fo^2^+2Fc^2^)/3'
_refine_ls_weighting_scheme calc
_refine_ls_wR_factor_gt 0.0676
_refine_ls_wR_factor_ref 0.0704
_reflns_Friedel_coverage 0.000
_reflns_number_gt 6722
_reflns_number_total 7711
_reflns_threshold_expression 'I > 2\s(I)'
_cod_data_source_file d5cc03933a2.cif
_cod_data_source_block rigid
_cod_depositor_comments 'Adding full bibliography for 7134886--7134888.cif.'
_cod_database_code 7134886
_shelx_shelxl_version_number 2019/1
_shelx_space_group_comment
;
The symmetry employed for this shelxl refinement is uniquely defined
by the following loop, which should always be used as a source of
symmetry information in preference to the above space-group names.
They are only intended as comments.
;
_shelx_estimated_absorpt_t_min 0.712
_shelx_estimated_absorpt_t_max 0.868

loop_
_space_group_symop_operation_xyz
'x, y, z'
'-x, -y, -z'

loop_
_atom_site_label
_atom_site_type_symbol
_atom_site_fract_x
_atom_site_fract_y
_atom_site_fract_z
_atom_site_U_iso_or_equiv
_atom_site_adp_type
_atom_site_occupancy
_atom_site_site_symmetry_order
_atom_site_calc_flag
_atom_site_refinement_flags_posn
_atom_site_refinement_flags_adp
_atom_site_refinement_flags_occupancy
_atom_site_disorder_assembly
_atom_site_disorder_group
Ga1 Ga 0.75035(2) 0.18885(2) 0.76472(2) 0.01468(6) Uani 1 1 d . . . . .
C19 C 0.88227(17) 0.04881(13) 0.84698(11) 0.0146(3) Uani 1 1 d . . . . .
C20 C 0.93427(17) 0.15478(13) 0.84144(11) 0.0137(3) Uani 1 1 d . . . . .
C21 C 0.82606(17) 0.22906(13) 0.88685(11) 0.0138(3) Uani 1 1 d . . . . .
H21 H 0.831597 0.304167 0.893227 0.017 Uiso 1 1 calc R U . . .
C22 C 0.70948(17) 0.17544(13) 0.92104(11) 0.0138(3) Uani 1 1 d . . . . .
C23 C 0.74501(17) 0.06533(13) 0.89601(11) 0.0145(3) Uani 1 1 d . . . . .
H23 H 0.686187 0.010094 0.909762 0.017 Uiso 1 1 calc R U . . .
C24 C 0.94976(17) -0.07025(13) 0.82448(12) 0.0164(3) Uani 1 1 d . . . . .
C25 C 1.02380(19) -0.13583(14) 0.90708(12) 0.0214(4) Uani 1 1 d . . . . .
H25A H 1.070486 -0.211412 0.894827 0.032 Uiso 1 1 calc R U . . .
H25B H 0.956322 -0.144790 0.962429 0.032 Uiso 1 1 calc R U . . .
H25C H 1.091546 -0.092889 0.916361 0.032 Uiso 1 1 calc R U . . .
C26 C 1.05067(18) -0.07056(14) 0.73534(12) 0.0195(4) Uani 1 1 d . . . . .
H26A H 1.004233 -0.025943 0.683580 0.029 Uiso 1 1 calc R U . . .
H26B H 1.083090 -0.149408 0.725376 0.029 Uiso 1 1 calc R U . . .
H26C H 1.129175 -0.036516 0.740104 0.029 Uiso 1 1 calc R U . . .
C27 C 0.83845(19) -0.13648(14) 0.81538(14) 0.0245(4) Uani 1 1 d . . . . .
H27A H 0.783774 -0.092355 0.767459 0.037 Uiso 1 1 calc R U . . .
H27B H 0.778435 -0.148515 0.874045 0.037 Uiso 1 1 calc R U . . .
H27C H 0.882366 -0.210656 0.798843 0.037 Uiso 1 1 calc R U . . .
C28 C 1.07207(16) 0.19322(13) 0.79912(11) 0.0145(3) Uani 1 1 d . . . . .
C29 C 1.19416(17) 0.10829(15) 0.83738(12) 0.0191(4) Uani 1 1 d . . . . .
H29A H 1.199420 0.034090 0.819691 0.029 Uiso 1 1 calc R U . . .
H29B H 1.181180 0.099173 0.904531 0.029 Uiso 1 1 calc R U . . .
H29C H 1.279581 0.137578 0.812278 0.029 Uiso 1 1 calc R U . . .
C30 C 1.07538(18) 0.30900(14) 0.82459(12) 0.0190(4) Uani 1 1 d . . . . .
H30A H 1.164938 0.331393 0.800194 0.029 Uiso 1 1 calc R U . . .
H30B H 1.060650 0.302096 0.891594 0.029 Uiso 1 1 calc R U . . .
H30C H 1.002677 0.367191 0.798182 0.029 Uiso 1 1 calc R U . . .
C31 C 1.09106(17) 0.21084(14) 0.69335(12) 0.0176(3) Uani 1 1 d . . . . .
H31A H 1.015841 0.268962 0.670013 0.026 Uiso 1 1 calc R U . . .
H31B H 1.090484 0.138583 0.674175 0.026 Uiso 1 1 calc R U . . .
H31C H 1.178944 0.236179 0.668633 0.026 Uiso 1 1 calc R U . . .
C32 C 0.57563(17) 0.22289(13) 0.97561(11) 0.0144(3) Uani 1 1 d . . . . .
C33 C 0.56324(18) 0.14839(14) 1.07212(12) 0.0195(4) Uani 1 1 d . . . . .
H33A H 0.561891 0.069548 1.066794 0.029 Uiso 1 1 calc R U . . .
H33B H 0.477988 0.178419 1.108666 0.029 Uiso 1 1 calc R U . . .
H33C H 0.641954 0.149811 1.102291 0.029 Uiso 1 1 calc R U . . .
C34 C 0.57376(19) 0.34655(14) 0.98523(13) 0.0218(4) Uani 1 1 d . . . . .
H34A H 0.580911 0.394792 0.924156 0.033 Uiso 1 1 calc R U . . .
H34B H 0.651570 0.349173 1.015828 0.033 Uiso 1 1 calc R U . . .
H34C H 0.487616 0.374673 1.021847 0.033 Uiso 1 1 calc R U . . .
C35 C 0.45271(18) 0.21935(16) 0.92867(13) 0.0220(4) Uani 1 1 d . . . . .
H35A H 0.459170 0.267675 0.867616 0.033 Uiso 1 1 calc R U . . .
H35B H 0.367191 0.247648 0.965822 0.033 Uiso 1 1 calc R U . . .
H35C H 0.453194 0.140448 0.922577 0.033 Uiso 1 1 calc R U . . .
C36 C -0.1182(2) 0.53861(16) 0.95869(14) 0.0289(4) Uani 1 1 d . . . . .
H36 H -0.199425 0.565199 0.930370 0.035 Uiso 1 1 calc R U . . .
C37 C 0.0084(2) 0.55286(15) 0.90878(14) 0.0277(4) Uani 1 1 d . . . . .
H37 H 0.014264 0.589072 0.846081 0.033 Uiso 1 1 calc R U . . .
C38 C 0.1264(2) 0.51437(16) 0.95018(14) 0.0285(4) Uani 1 1 d . . . . .
H38 H 0.213271 0.524371 0.915916 0.034 Uiso 1 1 calc R U . . .
B1A B 0.6548(14) 0.2882(13) 0.6482(8) 0.0128(10) Uani 0.9076(10) 1 d . U P A 1
F1A F 0.5595(3) 0.06487(18) 0.74879(13) 0.0209(4) Uani 0.9076(10) 1 d . U P A 1
F2A F 0.4075(2) -0.04838(15) 0.68471(12) 0.0247(4) Uani 0.9076(10) 1 d . U P A 1
F3A F 0.30957(17) 0.03654(13) 0.52123(12) 0.0283(3) Uani 0.9076(10) 1 d . U P A 1
F4A F 0.37655(16) 0.23611(13) 0.41886(10) 0.0300(3) Uani 0.9076(10) 1 d . U P A 1
F5A F 0.53305(15) 0.35073(12) 0.48087(10) 0.0227(3) Uani 0.9076(10) 1 d . U P A 1
C1A C 0.5558(2) 0.21414(16) 0.61737(14) 0.0148(4) Uani 0.9076(10) 1 d . U P A 1
C2A C 0.5180(2) 0.11192(17) 0.66506(14) 0.0156(4) Uani 0.9076(10) 1 d . U P A 1
C3A C 0.4385(2) 0.05113(17) 0.63443(15) 0.0186(4) Uani 0.9076(10) 1 d . U P A 1
C4A C 0.3893(2) 0.09283(18) 0.55119(15) 0.0204(4) Uani 0.9076(10) 1 d . U P A 1
C5A C 0.4237(2) 0.19446(18) 0.50013(14) 0.0205(4) Uani 0.9076(10) 1 d . U P A 1
C6A C 0.5050(2) 0.25095(16) 0.53315(14) 0.0176(4) Uani 0.9076(10) 1 d . U P A 1
F6A F 0.7771(2) 0.4404(2) 0.7201(2) 0.0193(4) Uani 0.9076(10) 1 d . U P A 1
F7A F 0.6534(2) 0.6314(2) 0.7843(2) 0.0253(5) Uani 0.9076(10) 1 d . U P A 1
F8A F 0.3772(3) 0.70510(19) 0.7824(2) 0.0287(5) Uani 0.9076(10) 1 d . U P A 1
F9A F 0.2296(2) 0.58180(19) 0.7185(2) 0.0265(4) Uani 0.9076(10) 1 d . U P A 1
F10A F 0.3476(3) 0.3908(2) 0.6582(2) 0.0217(5) Uani 0.9076(10) 1 d . U P A 1
C7A C 0.5706(3) 0.40464(18) 0.68548(19) 0.0146(4) Uani 0.9076(10) 1 d . U P A 1
C8A C 0.6403(2) 0.4728(2) 0.71935(19) 0.0164(4) Uani 0.9076(10) 1 d . U P A 1
C9A C 0.5799(3) 0.5712(2) 0.75221(19) 0.0184(5) Uani 0.9076(10) 1 d . U P A 1
C10A C 0.4399(3) 0.60841(19) 0.75218(19) 0.0202(5) Uani 0.9076(10) 1 d . U P A 1
C11A C 0.3654(2) 0.54522(19) 0.71994(18) 0.0186(5) Uani 0.9076(10) 1 d . U P A 1
C12A C 0.4304(3) 0.44600(19) 0.68807(19) 0.0170(5) Uani 0.9076(10) 1 d . U P A 1
F11A F 0.8455(2) 0.10620(14) 0.58359(11) 0.0204(4) Uani 0.9076(10) 1 d . U P A 1
F12A F 1.0547(2) 0.11857(15) 0.44675(14) 0.0251(4) Uani 0.9076(10) 1 d . U P A 1
F13A F 1.1041(2) 0.32677(18) 0.35003(14) 0.0279(4) Uani 0.9076(10) 1 d . U P A 1
F14A F 0.9449(3) 0.52037(16) 0.39759(16) 0.0246(4) Uani 0.9076(10) 1 d . U P A 1
F15A F 0.7377(3) 0.51146(15) 0.53280(18) 0.0206(4) Uani 0.9076(10) 1 d . U P A 1
C13A C 0.7806(2) 0.30744(18) 0.56588(14) 0.0148(4) Uani 0.9076(10) 1 d . U P A 1
C14A C 0.8666(2) 0.21173(18) 0.53770(14) 0.0162(4) Uani 0.9076(10) 1 d . U P A 1
C15A C 0.9746(2) 0.21485(18) 0.46817(15) 0.0178(4) Uani 0.9076(10) 1 d . U P A 1
C16A C 1.0018(2) 0.3197(2) 0.42016(15) 0.0190(4) Uani 0.9076(10) 1 d . U P A 1
C17A C 0.9198(3) 0.41794(18) 0.44431(15) 0.0176(5) Uani 0.9076(10) 1 d . U P A 1
C18A C 0.8131(2) 0.41064(18) 0.51520(15) 0.0152(4) Uani 0.9076(10) 1 d . U P A 1
Ga2B Ga 0.6428(13) 0.2906(13) 0.6368(8) 0.0128(10) Uani 0.0924(10) 1 d . U P A 2
F1B F 0.547(2) 0.0491(15) 0.7443(10) 0.022(4) Uani 0.0924(10) 1 d G U P A 2
F2B F 0.398(2) -0.0757(10) 0.6893(10) 0.031(4) Uani 0.0924(10) 1 d G U P A 2
F3B F 0.2911(14) -0.0029(9) 0.5275(9) 0.026(3) Uani 0.0924(10) 1 d G U P A 2
F4B F 0.3456(12) 0.1968(9) 0.4175(7) 0.030(3) Uani 0.0924(10) 1 d G U P A 2
F5B F 0.4985(12) 0.3229(8) 0.4702(8) 0.018(3) Uani 0.0924(10) 1 d G U P A 2
C1B C 0.5321(14) 0.1928(10) 0.6092(8) 0.015(2) Uani 0.0924(10) 1 d G U P A 2
C2B C 0.5005(16) 0.0902(11) 0.6614(8) 0.017(2) Uani 0.0924(10) 1 d G U P A 2
C3B C 0.4230(14) 0.0231(9) 0.6352(8) 0.017(2) Uani 0.0924(10) 1 d G U P A 2
C4B C 0.3693(11) 0.0592(7) 0.5529(7) 0.018(2) Uani 0.0924(10) 1 d G U P A 2
C5B C 0.3972(8) 0.1608(7) 0.4976(6) 0.019(2) Uani 0.0924(10) 1 d G U P A 2
C6B C 0.4768(9) 0.2238(7) 0.5260(7) 0.015(2) Uani 0.0924(10) 1 d G U P A 2
F6B F 0.7570(18) 0.460(2) 0.726(2) 0.017(4) Uani 0.0924(10) 1 d G U P A 2
F7B F 0.632(2) 0.648(2) 0.792(2) 0.027(4) Uani 0.0924(10) 1 d G U P A 2
F8B F 0.359(2) 0.7265(17) 0.785(2) 0.025(4) Uani 0.0924(10) 1 d G U P A 2
F9B F 0.2097(19) 0.6063(18) 0.717(2) 0.027(4) Uani 0.0924(10) 1 d G U P A 2
F10B F 0.333(3) 0.4149(18) 0.652(2) 0.021(4) Uani 0.0924(10) 1 d G U P A 2
C7B C 0.550(2) 0.4264(15) 0.6867(17) 0.014(2) Uani 0.0924(10) 1 d G U P A 2
C8B C 0.6196(18) 0.4916(16) 0.7228(17) 0.015(2) Uani 0.0924(10) 1 d G U P A 2
C9B C 0.5581(19) 0.5901(15) 0.7571(16) 0.017(2) Uani 0.0924(10) 1 d G U P A 2
C10B C 0.4192(19) 0.6299(14) 0.7546(15) 0.017(2) Uani 0.0924(10) 1 d G U P A 2
C11B C 0.3445(18) 0.5685(13) 0.7195(15) 0.017(2) Uani 0.0924(10) 1 d G U P A 2
C12B C 0.410(2) 0.4700(14) 0.6874(16) 0.016(2) Uani 0.0924(10) 1 d G U P A 2
F11B F 0.8687(19) 0.1086(12) 0.5542(10) 0.019(3) Uani 0.0924(10) 1 d G U P A 2
F12B F 1.0824(17) 0.1297(13) 0.4243(12) 0.026(4) Uani 0.0924(10) 1 d G U P A 2
F13B F 1.1304(19) 0.3402(16) 0.3337(13) 0.026(4) Uani 0.0924(10) 1 d G U P A 2
F14B F 0.962(3) 0.5318(12) 0.3820(15) 0.025(4) Uani 0.0924(10) 1 d G U P A 2
F15B F 0.748(3) 0.5130(13) 0.5149(16) 0.024(5) Uani 0.0924(10) 1 d G U P A 2
C13B C 0.7973(17) 0.3105(13) 0.5424(10) 0.014(2) Uani 0.0924(10) 1 d G U P A 2
C14B C 0.8873(14) 0.2170(12) 0.5144(7) 0.016(2) Uani 0.0924(10) 1 d G U P A 2
C15B C 0.9994(13) 0.2245(12) 0.4466(8) 0.016(2) Uani 0.0924(10) 1 d G U P A 2
C16B C 1.0249(15) 0.3311(13) 0.4010(9) 0.017(2) Uani 0.0924(10) 1 d G U P A 2
C17B C 0.9388(19) 0.4279(11) 0.4259(11) 0.017(3) Uani 0.0924(10) 1 d G U P A 2
C18B C 0.830(2) 0.4159(12) 0.4948(11) 0.015(3) Uani 0.0924(10) 1 d G U P A 2

loop_
_atom_site_aniso_label
_atom_site_aniso_U_11
_atom_site_aniso_U_22
_atom_site_aniso_U_33
_atom_site_aniso_U_23
_atom_site_aniso_U_13
_atom_site_aniso_U_12
Ga1 0.01423(10) 0.01528(9) 0.01423(10) -0.00128(7) -0.00270(7) -0.00266(7)
C19 0.0135(8) 0.0148(7) 0.0150(8) -0.0019(6) -0.0026(6) -0.0019(6)
C20 0.0133(8) 0.0147(7) 0.0132(8) -0.0013(6) -0.0034(6) -0.0023(6)
C21 0.0150(8) 0.0141(7) 0.0133(8) -0.0025(6) -0.0028(6) -0.0037(6)
C22 0.0136(8) 0.0151(7) 0.0120(8) -0.0014(6) -0.0015(6) -0.0018(6)
C23 0.0142(8) 0.0143(7) 0.0149(8) -0.0004(6) -0.0025(6) -0.0041(6)
C24 0.0165(9) 0.0131(7) 0.0191(9) -0.0039(6) -0.0022(7) -0.0004(6)
C25 0.0248(10) 0.0161(8) 0.0203(9) -0.0001(7) -0.0038(8) 0.0010(7)
C26 0.0202(9) 0.0169(8) 0.0203(9) -0.0060(7) -0.0022(7) 0.0011(7)
C27 0.0223(10) 0.0163(8) 0.0366(11) -0.0089(8) -0.0040(8) -0.0029(7)
C28 0.0118(8) 0.0156(7) 0.0159(8) -0.0032(6) -0.0008(6) -0.0029(6)
C29 0.0129(8) 0.0245(8) 0.0201(9) -0.0048(7) -0.0023(7) -0.0027(7)
C30 0.0165(9) 0.0199(8) 0.0220(9) -0.0050(7) -0.0001(7) -0.0072(7)
C31 0.0143(8) 0.0204(8) 0.0177(9) -0.0028(7) 0.0001(7) -0.0048(6)
C32 0.0123(8) 0.0153(7) 0.0146(8) -0.0029(6) 0.0012(6) -0.0021(6)
C33 0.0197(9) 0.0201(8) 0.0172(9) -0.0016(7) 0.0005(7) -0.0045(7)
C34 0.0228(10) 0.0170(8) 0.0237(9) -0.0056(7) 0.0044(8) -0.0036(7)
C35 0.0143(9) 0.0290(9) 0.0221(9) -0.0057(7) -0.0021(7) -0.0018(7)
C36 0.0277(11) 0.0270(9) 0.0337(11) -0.0117(8) -0.0074(9) 0.0007(8)
C37 0.0406(12) 0.0172(8) 0.0241(10) -0.0054(7) -0.0021(9) -0.0024(8)
C38 0.0273(10) 0.0266(9) 0.0334(11) -0.0104(8) 0.0028(9) -0.0092(8)
B1A 0.0133(17) 0.0136(7) 0.011(2) 0.0020(14) -0.0059(13) -0.0009(10)
F1A 0.0241(9) 0.0210(7) 0.0174(7) 0.0053(6) -0.0076(6) -0.0088(6)
F2A 0.0240(8) 0.0208(7) 0.0306(8) -0.0020(6) -0.0024(6) -0.0105(6)
F3A 0.0224(7) 0.0349(9) 0.0344(8) -0.0134(7) -0.0081(6) -0.0093(6)
F4A 0.0313(8) 0.0402(9) 0.0211(7) -0.0013(6) -0.0148(6) -0.0071(6)
F5A 0.0235(8) 0.0228(7) 0.0204(7) 0.0064(5) -0.0085(5) -0.0064(5)
C1A 0.0123(9) 0.0153(8) 0.0154(9) -0.0028(7) -0.0017(7) 0.0006(7)
C2A 0.0136(10) 0.0182(9) 0.0143(9) -0.0036(7) -0.0014(7) -0.0011(7)
C3A 0.0156(10) 0.0172(9) 0.0221(10) -0.0040(8) 0.0014(8) -0.0037(8)
C4A 0.0134(9) 0.0252(10) 0.0253(10) -0.0113(8) -0.0014(8) -0.0035(8)
C5A 0.0181(10) 0.0266(10) 0.0167(9) -0.0041(8) -0.0053(8) -0.0008(8)
C6A 0.0164(10) 0.0183(9) 0.0165(9) -0.0020(7) -0.0019(8) -0.0011(7)
F6A 0.0150(8) 0.0179(10) 0.0258(9) -0.0046(7) -0.0052(7) -0.0020(6)
F7A 0.0294(10) 0.0230(9) 0.0275(10) -0.0103(7) -0.0065(8) -0.0055(7)
F8A 0.0329(10) 0.0226(9) 0.0295(9) -0.0134(8) -0.0048(8) 0.0072(7)
F9A 0.0171(9) 0.0322(10) 0.0280(9) -0.0109(8) -0.0034(7) 0.0065(6)
F10A 0.0140(8) 0.0254(10) 0.0273(10) -0.0083(9) -0.0039(6) -0.0029(7)
C7A 0.0158(10) 0.0151(10) 0.0109(9) 0.0012(8) -0.0002(8) -0.0030(7)
C8A 0.0158(11) 0.0164(10) 0.0146(9) 0.0008(8) -0.0017(8) -0.0012(7)
C9A 0.0220(11) 0.0190(11) 0.0148(10) -0.0015(8) -0.0040(9) -0.0054(8)
C10A 0.0261(12) 0.0170(10) 0.0143(9) -0.0039(8) 0.0000(9) 0.0029(8)
C11A 0.0147(10) 0.0231(11) 0.0140(9) -0.0007(9) -0.0011(8) 0.0019(8)
C12A 0.0180(12) 0.0187(10) 0.0141(9) -0.0018(8) -0.0020(8) -0.0043(8)
F11A 0.0252(9) 0.0126(6) 0.0213(9) -0.0018(6) -0.0017(7) -0.0010(5)
F12A 0.0229(9) 0.0240(7) 0.0272(9) -0.0126(6) -0.0008(7) 0.0047(6)
F13A 0.0211(9) 0.0366(9) 0.0239(9) -0.0080(7) 0.0074(7) -0.0060(7)
F14A 0.0275(10) 0.0217(8) 0.0229(9) 0.0026(6) 0.0018(7) -0.0113(6)
F15A 0.0239(9) 0.0128(6) 0.0207(10) -0.0001(5) 0.0012(7) 0.0004(5)
C13A 0.0147(10) 0.0166(8) 0.0135(10) -0.0017(7) -0.0052(8) -0.0019(7)
C14A 0.0187(10) 0.0151(9) 0.0150(10) -0.0015(8) -0.0040(8) -0.0031(7)
C15A 0.0164(10) 0.0188(9) 0.0189(10) -0.0073(8) -0.0047(8) 0.0018(7)
C16A 0.0129(10) 0.0297(10) 0.0147(10) -0.0054(8) 0.0010(8) -0.0049(8)
C17A 0.0190(11) 0.0180(9) 0.0158(11) 0.0013(7) -0.0034(9) -0.0064(7)
C18A 0.0142(10) 0.0152(9) 0.0157(11) -0.0021(8) -0.0046(8) -0.0001(7)
Ga2B 0.0133(17) 0.0136(7) 0.011(2) 0.0020(14) -0.0059(13) -0.0009(10)
F1B 0.021(8) 0.025(7) 0.019(5) 0.003(5) -0.003(5) -0.007(6)
F2B 0.026(7) 0.023(6) 0.037(7) 0.006(5) 0.000(6) -0.005(5)
F3B 0.019(6) 0.032(6) 0.028(6) -0.012(5) 0.000(5) -0.007(5)
F4B 0.028(7) 0.039(7) 0.024(5) 0.002(5) -0.012(4) -0.007(5)
F5B 0.017(6) 0.018(5) 0.021(5) 0.003(4) -0.009(4) -0.011(4)
C1B 0.011(4) 0.016(4) 0.017(3) -0.004(3) -0.003(3) -0.001(3)
C2B 0.014(4) 0.016(4) 0.016(4) 0.002(3) 0.001(3) -0.001(3)
C3B 0.012(4) 0.019(4) 0.020(4) -0.005(3) 0.001(3) -0.001(3)
C4B 0.013(4) 0.020(4) 0.020(3) -0.005(3) 0.001(3) -0.001(3)
C5B 0.014(4) 0.023(4) 0.021(4) -0.006(3) -0.004(3) -0.004(3)
C6B 0.014(4) 0.015(4) 0.015(3) 0.001(3) -0.003(3) -0.005(3)
F6B 0.015(5) 0.014(7) 0.023(8) -0.002(6) -0.003(5) -0.003(4)
F7B 0.030(7) 0.025(7) 0.033(8) -0.015(6) -0.008(6) -0.007(6)
F8B 0.026(7) 0.023(6) 0.026(7) -0.011(5) -0.003(6) 0.000(5)
F9B 0.017(5) 0.037(8) 0.023(7) -0.004(7) -0.006(5) 0.005(5)
F10B 0.016(7) 0.025(7) 0.023(7) -0.004(6) -0.001(5) -0.008(5)
C7B 0.016(3) 0.014(3) 0.012(4) 0.000(3) -0.001(3) -0.003(3)
C8B 0.014(4) 0.017(4) 0.015(4) -0.001(3) -0.002(3) -0.004(3)
C9B 0.022(4) 0.015(4) 0.015(4) -0.005(3) -0.001(3) -0.002(3)
C10B 0.019(4) 0.018(4) 0.013(4) -0.001(4) -0.002(3) 0.000(3)
C11B 0.018(4) 0.018(4) 0.013(4) -0.001(4) -0.003(3) 0.002(3)
C12B 0.012(4) 0.019(4) 0.015(4) 0.001(4) -0.003(3) -0.003(3)
F11B 0.018(6) 0.014(4) 0.021(7) -0.001(4) 0.004(5) -0.002(4)
F12B 0.021(7) 0.022(5) 0.034(8) -0.012(5) -0.007(5) 0.008(5)
F13B 0.022(6) 0.033(7) 0.022(6) -0.005(5) 0.005(5) -0.007(5)
F14B 0.026(8) 0.019(5) 0.027(8) 0.003(5) 0.000(6) -0.004(5)
F15B 0.026(7) 0.020(5) 0.020(8) -0.001(5) 0.001(6) 0.007(5)
C13B 0.012(3) 0.018(3) 0.011(4) -0.001(3) -0.006(3) -0.002(3)
C14B 0.015(4) 0.012(3) 0.019(4) -0.002(3) -0.004(4) -0.001(3)
C15B 0.012(4) 0.021(3) 0.016(4) -0.006(3) -0.002(4) -0.002(3)
C16B 0.015(4) 0.019(3) 0.017(4) -0.003(3) -0.002(4) -0.004(3)
C17B 0.015(4) 0.021(4) 0.013(4) 0.000(3) -0.003(4) -0.003(3)
C18B 0.017(4) 0.012(3) 0.014(4) 0.000(3) -0.005(4) -0.001(3)

loop_
_atom_type_symbol
_atom_type_description
_atom_type_scat_dispersion_real
_atom_type_scat_dispersion_imag
_atom_type_scat_source
C C 0.0033 0.0016 'International Tables Vol C Tables 4.2.6.8 and 6.1.1.4'
H H 0.0000 0.0000 'International Tables Vol C Tables 4.2.6.8 and 6.1.1.4'
B B 0.0013 0.0007 'International Tables Vol C Tables 4.2.6.8 and 6.1.1.4'
F F 0.0171 0.0103 'International Tables Vol C Tables 4.2.6.8 and 6.1.1.4'
Ga Ga 0.2307 1.6083 'International Tables Vol C Tables 4.2.6.8 and 6.1.1.4'

loop_
_geom_angle_atom_site_label_1
_geom_angle_atom_site_label_2
_geom_angle_atom_site_label_3
_geom_angle
_geom_angle_site_symmetry_1
_geom_angle_site_symmetry_3
_geom_angle_publ_flag
B1A Ga1 C23 151.3(4) . . ?
B1A Ga1 C19 159.5(4) . . ?
C23 Ga1 C19 37.93(6) . . ?
B1A Ga1 C20 146.0(4) . . ?
C23 Ga1 C20 62.47(6) . . ?
C19 Ga1 C20 38.15(6) . . ?
B1A Ga1 C21 135.5(4) . . ?
C23 Ga1 C21 60.62(6) . . ?
C19 Ga1 C21 62.15(6) . . ?
C20 Ga1 C21 36.86(6) . . ?
B1A Ga1 C22 136.7(4) . . ?
C23 Ga1 C22 36.78(6) . . ?
C19 Ga1 C22 63.05(6) . . ?
C20 Ga1 C22 62.29(6) . . ?
C21 Ga1 C22 36.28(6) . . ?
C23 Ga1 Ga2B 149.6(3) . . ?
C19 Ga1 Ga2B 158.1(3) . . ?
C20 Ga1 Ga2B 147.9(3) . . ?
C21 Ga1 Ga2B 137.7(4) . . ?
C22 Ga1 Ga2B 137.3(3) . . ?
C23 C19 C20 106.00(14) . . ?
C23 C19 C24 119.80(14) . . ?
C20 C19 C24 133.53(15) . . ?
C23 C19 Ga1 70.78(9) . . ?
C20 C19 Ga1 72.45(9) . . ?
C24 C19 Ga1 128.26(11) . . ?
C21 C20 C19 106.34(14) . . ?
C21 C20 C28 120.91(14) . . ?
C19 C20 C28 132.75(14) . . ?
C21 C20 Ga1 72.07(9) . . ?
C19 C20 Ga1 69.40(9) . . ?
C28 C20 Ga1 123.48(11) . . ?
C22 C21 C20 111.06(14) . . ?
C22 C21 Ga1 72.39(9) . . ?
C20 C21 Ga1 71.07(9) . . ?
C21 C22 C23 105.70(14) . . ?
C21 C22 C32 127.82(14) . . ?
C23 C22 C32 126.46(14) . . ?
C21 C22 Ga1 71.33(9) . . ?
C23 C22 Ga1 68.74(9) . . ?
C32 C22 Ga1 125.74(11) . . ?
C22 C23 C19 110.90(14) . . ?
C22 C23 Ga1 74.48(9) . . ?
C19 C23 Ga1 71.29(9) . . ?
C26 C24 C27 106.03(14) . . ?
C26 C24 C25 109.87(14) . . ?
C27 C24 C25 108.06(14) . . ?
C26 C24 C19 115.83(13) . . ?
C27 C24 C19 110.07(14) . . ?
C25 C24 C19 106.78(14) . . ?
C30 C28 C20 109.64(13) . . ?
C30 C28 C29 106.53(14) . . ?
C20 C28 C29 111.44(13) . . ?
C30 C28 C31 106.86(13) . . ?
C20 C28 C31 111.55(14) . . ?
C29 C28 C31 110.59(14) . . ?
C22 C32 C35 110.52(14) . . ?
C22 C32 C34 110.92(13) . . ?
C35 C32 C34 109.13(14) . . ?
C22 C32 C33 108.30(13) . . ?
C35 C32 C33 109.08(14) . . ?
C34 C32 C33 108.84(14) . . ?
C38 C36 C37 119.88(19) 2_567 . ?
C38 C37 C36 119.97(19) . . ?
C36 C38 C37 120.16(19) 2_567 . ?
C13A B1A C1A 108.5(8) . . ?
C13A B1A C7A 115.2(9) . . ?
C1A B1A C7A 113.8(8) . . ?
C13A B1A Ga1 105.4(7) . . ?
C1A B1A Ga1 109.7(8) . . ?
C7A B1A Ga1 103.7(6) . . ?
C2A C1A C6A 113.06(18) . . ?
C2A C1A B1A 127.1(5) . . ?
C6A C1A B1A 119.8(5) . . ?
F1A C2A C3A 115.22(17) . . ?
F1A C2A C1A 120.07(18) . . ?
C3A C2A C1A 124.71(18) . . ?
F2A C3A C2A 120.97(18) . . ?
F2A C3A C4A 119.45(19) . . ?
C2A C3A C4A 119.58(18) . . ?
F3A C4A C3A 120.52(18) . . ?
F3A C4A C5A 120.96(19) . . ?
C3A C4A C5A 118.52(19) . . ?
F4A C5A C6A 121.22(18) . . ?
F4A C5A C4A 119.16(19) . . ?
C6A C5A C4A 119.62(18) . . ?
F5A C6A C5A 116.81(17) . . ?
F5A C6A C1A 118.66(17) . . ?
C5A C6A C1A 124.50(18) . . ?
C12A C7A C8A 113.32(18) . . ?
C12A C7A B1A 126.4(5) . . ?
C8A C7A B1A 120.3(5) . . ?
F6A C8A C9A 116.79(18) . . ?
F6A C8A C7A 118.28(18) . . ?
C9A C8A C7A 124.93(19) . . ?
F7A C9A C8A 121.48(19) . . ?
F7A C9A C10A 119.59(19) . . ?
C8A C9A C10A 118.93(19) . . ?
F8A C10A C11A 120.15(19) . . ?
F8A C10A C9A 120.81(19) . . ?
C11A C10A C9A 119.04(18) . . ?
F9A C11A C10A 119.32(18) . . ?
F9A C11A C12A 120.58(18) . . ?
C10A C11A C12A 120.09(19) . . ?
F10A C12A C11A 115.10(18) . . ?
F10A C12A C7A 121.21(18) . . ?
C11A C12A C7A 123.69(18) . . ?
C18A C13A C14A 113.42(18) . . ?
C18A C13A B1A 127.9(6) . . ?
C14A C13A B1A 118.6(6) . . ?
F11A C14A C15A 116.48(17) . . ?
F11A C14A C13A 118.41(18) . . ?
C15A C14A C13A 125.09(17) . . ?
F12A C15A C14A 121.40(18) . . ?
F12A C15A C16A 119.68(19) . . ?
C14A C15A C16A 118.92(17) . . ?
F13A C16A C17A 120.21(18) . . ?
F13A C16A C15A 120.92(18) . . ?
C17A C16A C15A 118.86(18) . . ?
F14A C17A C18A 120.53(17) . . ?
F14A C17A C16A 119.28(19) . . ?
C18A C17A C16A 120.19(18) . . ?
F15A C18A C17A 115.72(17) . . ?
F15A C18A C13A 120.74(18) . . ?
C17A C18A C13A 123.52(17) . . ?
C1B Ga2B C13B 111.5(9) . . ?
C1B Ga2B C7B 118.5(10) . . ?
C13B Ga2B C7B 116.0(11) . . ?
C1B Ga2B Ga1 106.9(7) . . ?
C13B Ga2B Ga1 102.4(8) . . ?
C7B Ga2B Ga1 98.8(9) . . ?
C2B C1B C6B 113.5 . . ?
C2B C1B Ga2B 128.0(6) . . ?
C6B C1B Ga2B 118.5(6) . . ?
F1B C2B C3B 115.3 . . ?
F1B C2B C1B 120.3 . . ?
C3B C2B C1B 124.4 . . ?
F2B C3B C4B 119.9 . . ?
F2B C3B C2B 120.7 . . ?
C4B C3B C2B 119.5 . . ?
F3B C4B C3B 120.4 . . ?
F3B C4B C5B 120.7 . . ?
C3B C4B C5B 118.9 . . ?
F4B C5B C6B 121.1 . . ?
F4B C5B C4B 119.5 . . ?
C6B C5B C4B 119.5 . . ?
F5B C6B C5B 116.8 . . ?
F5B C6B C1B 118.9 . . ?
C5B C6B C1B 124.3 . . ?
C8B C7B C12B 113.4 . . ?
C8B C7B Ga2B 122.8(10) . . ?
C12B C7B Ga2B 123.8(10) . . ?
F6B C8B C9B 115.3 . . ?
F6B C8B C7B 120.2 . . ?
C9B C8B C7B 124.5 . . ?
F7B C9B C10B 119.8 . . ?
F7B C9B C8B 120.8 . . ?
C10B C9B C8B 119.4 . . ?
F8B C10B C9B 120.3 . . ?
F8B C10B C11B 120.8 . . ?
C9B C10B C11B 118.8 . . ?
F9B C11B C12B 121.0 . . ?
F9B C11B C10B 119.4 . . ?
C12B C11B C10B 119.6 . . ?
F10B C12B C11B 116.9 . . ?
F10B C12B C7B 118.8 . . ?
C11B C12B C7B 124.3 . . ?
C14B C13B C18B 113.4 . . ?
C14B C13B Ga2B 121.2(8) . . ?
C18B C13B Ga2B 125.4(8) . . ?
F11B C14B C15B 115.3 . . ?
F11B C14B C13B 120.2 . . ?
C15B C14B C13B 124.4 . . ?
F12B C15B C16B 119.8 . . ?
F12B C15B C14B 120.7 . . ?
C16B C15B C14B 119.5 . . ?
F13B C16B C15B 120.4 . . ?
F13B C16B C17B 120.7 . . ?
C15B C16B C17B 118.9 . . ?
F14B C17B C18B 121.1 . . ?
F14B C17B C16B 119.5 . . ?
C18B C17B C16B 119.5 . . ?
F15B C18B C17B 116.8 . . ?
F15B C18B C13B 118.8 . . ?
C17B C18B C13B 124.3 . . ?

loop_
_geom_bond_atom_site_label_1
_geom_bond_atom_site_label_2
_geom_bond_distance
_geom_bond_site_symmetry_2
_geom_bond_publ_flag
Ga1 B1A 2.158(12) . ?
Ga1 C23 2.2148(17) . ?
Ga1 C19 2.2215(17) . ?
Ga1 C20 2.2627(17) . ?
Ga1 C21 2.2760(17) . ?
Ga1 C22 2.2898(17) . ?
Ga1 Ga2B 2.358(11) . ?
C19 C23 1.442(2) . ?
C19 C20 1.466(2) . ?
C19 C24 1.545(2) . ?
C20 C21 1.435(2) . ?
C20 C28 1.540(2) . ?
C21 C22 1.421(2) . ?
C22 C23 1.423(2) . ?
C22 C32 1.520(2) . ?
C24 C26 1.534(2) . ?
C24 C27 1.541(2) . ?
C24 C25 1.545(2) . ?
C28 C30 1.540(2) . ?
C28 C29 1.540(2) . ?
C28 C31 1.541(2) . ?
C32 C35 1.533(2) . ?
C32 C34 1.534(2) . ?
C32 C33 1.540(2) . ?
C36 C38 1.382(3) 2_567 ?
C36 C37 1.384(3) . ?
C37 C38 1.382(3) . ?
B1A C13A 1.625(14) . ?
B1A C1A 1.644(14) . ?
B1A C7A 1.645(15) . ?
F1A C2A 1.365(2) . ?
F2A C3A 1.349(2) . ?
F3A C4A 1.336(2) . ?
F4A C5A 1.346(2) . ?
F5A C6A 1.353(2) . ?
C1A C2A 1.388(3) . ?
C1A C6A 1.397(3) . ?
C2A C3A 1.378(3) . ?
C3A C4A 1.381(3) . ?
C4A C5A 1.385(3) . ?
C5A C6A 1.375(3) . ?
F6A C8A 1.349(2) . ?
F7A C9A 1.342(2) . ?
F8A C10A 1.343(2) . ?
F9A C11A 1.346(2) . ?
F10A C12A 1.350(2) . ?
C7A C12A 1.390(3) . ?
C7A C8A 1.402(3) . ?
C8A C9A 1.372(3) . ?
C9A C10A 1.385(3) . ?
C10A C11A 1.376(3) . ?
C11A C12A 1.385(3) . ?
F11A C14A 1.362(2) . ?
F12A C15A 1.342(2) . ?
F13A C16A 1.340(2) . ?
F14A C17A 1.344(2) . ?
F15A C18A 1.352(2) . ?
C13A C18A 1.393(3) . ?
C13A C14A 1.394(3) . ?
C14A C15A 1.371(3) . ?
C15A C16A 1.382(3) . ?
C16A C17A 1.381(3) . ?
C17A C18A 1.377(3) . ?
Ga2B C1B 1.927(17) . ?
Ga2B C13B 1.930(18) . ?
Ga2B C7B 1.95(2) . ?
F1B C2B 1.3636 . ?
F2B C3B 1.3446 . ?
F3B C4B 1.3378 . ?
F4B C5B 1.3440 . ?
F5B C6B 1.3502 . ?
C1B C2B 1.3909 . ?
C1B C6B 1.4021 . ?
C2B C3B 1.3855 . ?
C3B C4B 1.3849 . ?
C4B C5B 1.3877 . ?
C5B C6B 1.3805 . ?
F6B C8B 1.3610 . ?
F7B C9B 1.3442 . ?
F8B C10B 1.3380 . ?
F9B C11B 1.3415 . ?
F10B C12B 1.3498 . ?
C7B C8B 1.3907 . ?
C7B C12B 1.3994 . ?
C8B C9B 1.3856 . ?
C9B C10B 1.3822 . ?
C10B C11B 1.3874 . ?
C11B C12B 1.3804 . ?
F11B C14B 1.3625 . ?
F12B C15B 1.3438 . ?
F13B C16B 1.3375 . ?
F14B C17B 1.3430 . ?
F15B C18B 1.3494 . ?
C13B C14B 1.3902 . ?
C13B C18B 1.4009 . ?
C14B C15B 1.3850 . ?
C15B C16B 1.3837 . ?
C16B C17B 1.3869 . ?
C17B C18B 1.3800 . ?

loop_
_geom_torsion_atom_site_label_1
_geom_torsion_atom_site_label_2
_geom_torsion_atom_site_label_3
_geom_torsion_atom_site_label_4
_geom_torsion
_geom_torsion_site_symmetry_1
_geom_torsion_site_symmetry_2
_geom_torsion_site_symmetry_3
_geom_torsion_site_symmetry_4
_geom_torsion_publ_flag
C23 C19 C20 C21 -0.20(17) . . . . ?
C24 C19 C20 C21 -170.39(17) . . . . ?
Ga1 C19 C20 C21 63.07(11) . . . . ?
C23 C19 C20 C28 179.66(16) . . . . ?
C24 C19 C20 C28 9.5(3) . . . . ?
Ga1 C19 C20 C28 -117.07(18) . . . . ?
C23 C19 C20 Ga1 -63.27(11) . . . . ?
C24 C19 C20 Ga1 126.54(19) . . . . ?
C19 C20 C21 C22 0.36(18) . . . . ?
C28 C20 C21 C22 -179.52(14) . . . . ?
Ga1 C20 C21 C22 61.66(12) . . . . ?
C19 C20 C21 Ga1 -61.30(11) . . . . ?
C28 C20 C21 Ga1 118.82(14) . . . . ?
C20 C21 C22 C23 -0.37(18) . . . . ?
Ga1 C21 C22 C23 60.49(11) . . . . ?
C20 C21 C22 C32 177.93(15) . . . . ?
Ga1 C21 C22 C32 -121.21(16) . . . . ?
C20 C21 C22 Ga1 -60.86(12) . . . . ?
C21 C22 C23 C19 0.24(18) . . . . ?
C32 C22 C23 C19 -178.09(15) . . . . ?
Ga1 C22 C23 C19 62.45(12) . . . . ?
C21 C22 C23 Ga1 -62.21(11) . . . . ?
C32 C22 C23 Ga1 119.45(16) . . . . ?
C20 C19 C23 C22 -0.02(18) . . . . ?
C24 C19 C23 C22 171.80(14) . . . . ?
Ga1 C19 C23 C22 -64.42(12) . . . . ?
C20 C19 C23 Ga1 64.40(11) . . . . ?
C24 C19 C23 Ga1 -123.78(14) . . . . ?
C23 C19 C24 C26 148.41(15) . . . . ?
C20 C19 C24 C26 -42.5(3) . . . . ?
Ga1 C19 C24 C26 60.2(2) . . . . ?
C23 C19 C24 C27 28.2(2) . . . . ?
C20 C19 C24 C27 -162.70(17) . . . . ?
Ga1 C19 C24 C27 -60.02(19) . . . . ?
C23 C19 C24 C25 -88.89(18) . . . . ?
C20 C19 C24 C25 80.2(2) . . . . ?
Ga1 C19 C24 C25 -177.08(12) . . . . ?
C21 C20 C28 C30 6.8(2) . . . . ?
C19 C20 C28 C30 -173.00(16) . . . . ?
Ga1 C20 C28 C30 94.88(15) . . . . ?
C21 C20 C28 C29 124.53(16) . . . . ?
C19 C20 C28 C29 -55.3(2) . . . . ?
Ga1 C20 C28 C29 -147.43(12) . . . . ?
C21 C20 C28 C31 -111.33(16) . . . . ?
C19 C20 C28 C31 68.8(2) . . . . ?
Ga1 C20 C28 C31 -23.29(18) . . . . ?
C21 C22 C32 C35 125.53(17) . . . . ?
C23 C22 C32 C35 -56.5(2) . . . . ?
Ga1 C22 C32 C35 32.13(18) . . . . ?
C21 C22 C32 C34 4.3(2) . . . . ?
C23 C22 C32 C34 -177.69(15) . . . . ?
Ga1 C22 C32 C34 -89.05(16) . . . . ?
C21 C22 C32 C33 -115.03(18) . . . . ?
C23 C22 C32 C33 62.9(2) . . . . ?
Ga1 C22 C32 C33 151.57(12) . . . . ?
C38 C36 C37 C38 -0.2(3) 2_567 . . . ?
C36 C37 C38 C36 0.2(3) . . . 2_567 ?
C13A B1A C1A C2A 124.7(5) . . . . ?
C7A B1A C1A C2A -105.6(7) . . . . ?
Ga1 B1A C1A C2A 10.0(10) . . . . ?
C13A B1A C1A C6A -52.6(9) . . . . ?
C7A B1A C1A C6A 77.1(8) . . . . ?
Ga1 B1A C1A C6A -167.3(3) . . . . ?
C6A C1A C2A F1A -179.85(16) . . . . ?
B1A C1A C2A F1A 2.7(7) . . . . ?
C6A C1A C2A C3A -0.1(3) . . . . ?
B1A C1A C2A C3A -177.6(6) . . . . ?
F1A C2A C3A F2A -0.9(3) . . . . ?
C1A C2A C3A F2A 179.29(17) . . . . ?
F1A C2A C3A C4A 178.82(17) . . . . ?
C1A C2A C3A C4A -0.9(3) . . . . ?
F2A C3A C4A F3A 1.3(3) . . . . ?
C2A C3A C4A F3A -178.50(18) . . . . ?
F2A C3A C4A C5A -179.22(18) . . . . ?
C2A C3A C4A C5A 1.0(3) . . . . ?
F3A C4A C5A F4A -0.5(3) . . . . ?
C3A C4A C5A F4A 179.99(18) . . . . ?
F3A C4A C5A C6A 179.44(18) . . . . ?
C3A C4A C5A C6A -0.1(3) . . . . ?
F4A C5A C6A F5A 1.0(3) . . . . ?
C4A C5A C6A F5A -178.89(17) . . . . ?
F4A C5A C6A C1A 178.87(18) . . . . ?
C4A C5A C6A C1A -1.1(3) . . . . ?
C2A C1A C6A F5A 178.91(16) . . . . ?
B1A C1A C6A F5A -3.4(6) . . . . ?
C2A C1A C6A C5A 1.1(3) . . . . ?
B1A C1A C6A C5A 178.8(6) . . . . ?
C13A B1A C7A C12A 122.8(7) . . . . ?
C1A B1A C7A C12A -3.5(10) . . . . ?
Ga1 B1A C7A C12A -122.5(4) . . . . ?
C13A B1A C7A C8A -57.5(8) . . . . ?
C1A B1A C7A C8A 176.2(4) . . . . ?
Ga1 B1A C7A C8A 57.1(8) . . . . ?
C12A C7A C8A F6A 179.93(16) . . . . ?
B1A C7A C8A F6A 0.2(6) . . . . ?
C12A C7A C8A C9A -0.1(3) . . . . ?
B1A C7A C8A C9A -179.8(6) . . . . ?
F6A C8A C9A F7A -0.6(3) . . . . ?
C7A C8A C9A F7A 179.38(17) . . . . ?
F6A C8A C9A C10A 179.51(17) . . . . ?
C7A C8A C9A C10A -0.5(3) . . . . ?
F7A C9A C10A F8A 1.2(3) . . . . ?
C8A C9A C10A F8A -178.98(17) . . . . ?
F7A C9A C10A C11A -179.33(17) . . . . ?
C8A C9A C10A C11A 0.5(3) . . . . ?
F8A C10A C11A F9A 0.4(3) . . . . ?
C9A C10A C11A F9A -179.08(17) . . . . ?
F8A C10A C11A C12A 179.48(17) . . . . ?
C9A C10A C11A C12A 0.0(3) . . . . ?
F9A C11A C12A F10A -1.0(3) . . . . ?
C10A C11A C12A F10A 179.94(17) . . . . ?
F9A C11A C12A C7A 178.45(18) . . . . ?
C10A C11A C12A C7A -0.6(3) . . . . ?
C8A C7A C12A F10A -179.93(17) . . . . ?
B1A C7A C12A F10A -0.2(6) . . . . ?
C8A C7A C12A C11A 0.6(3) . . . . ?
B1A C7A C12A C11A -179.7(6) . . . . ?
C1A B1A C13A C18A 119.3(7) . . . . ?
C7A B1A C13A C18A -9.7(10) . . . . ?
Ga1 B1A C13A C18A -123.3(5) . . . . ?
C1A B1A C13A C14A -58.2(8) . . . . ?
C7A B1A C13A C14A 172.8(5) . . . . ?
Ga1 B1A C13A C14A 59.2(7) . . . . ?
C18A C13A C14A F11A 178.89(17) . . . . ?
B1A C13A C14A F11A -3.2(5) . . . . ?
C18A C13A C14A C15A 0.8(3) . . . . ?
B1A C13A C14A C15A 178.6(5) . . . . ?
F11A C14A C15A F12A 0.2(3) . . . . ?
C13A C14A C15A F12A 178.30(18) . . . . ?
F11A C14A C15A C16A -179.10(17) . . . . ?
C13A C14A C15A C16A -0.9(3) . . . . ?
F12A C15A C16A F13A 2.6(3) . . . . ?
C14A C15A C16A F13A -178.16(17) . . . . ?
F12A C15A C16A C17A -178.80(17) . . . . ?
C14A C15A C16A C17A 0.5(3) . . . . ?
F13A C16A C17A F14A -0.9(3) . . . . ?
C15A C16A C17A F14A -179.57(17) . . . . ?
F13A C16A C17A C18A 178.72(18) . . . . ?
C15A C16A C17A C18A 0.1(3) . . . . ?
F14A C17A C18A F15A 0.5(3) . . . . ?
C16A C17A C18A F15A -179.18(17) . . . . ?
F14A C17A C18A C13A 179.42(18) . . . . ?
C16A C17A C18A C13A -0.2(3) . . . . ?
C14A C13A C18A F15A 178.73(17) . . . . ?
B1A C13A C18A F15A 1.1(6) . . . . ?
C14A C13A C18A C17A -0.2(3) . . . . ?
B1A C13A C18A C17A -177.8(6) . . . . ?
C6B C1B C2B F1B -179.8 . . . . ?
Ga2B C1B C2B F1B 1.9(10) . . . . ?
C6B C1B C2B C3B 0.3 . . . . ?
Ga2B C1B C2B C3B -178.0(10) . . . . ?
F1B C2B C3B F2B -0.6 . . . . ?
C1B C2B C3B F2B 179.3 . . . . ?
F1B C2B C3B C4B 178.7 . . . . ?
C1B C2B C3B C4B -1.4 . . . . ?
F2B C3B C4B F3B 1.1 . . . . ?
C2B C3B C4B F3B -178.2 . . . . ?
F2B C3B C4B C5B -179.2 . . . . ?
C2B C3B C4B C5B 1.4 . . . . ?
F3B C4B C5B F4B -0.3 . . . . ?
C3B C4B C5B F4B -179.9 . . . . ?
F3B C4B C5B C6B 179.2 . . . . ?
C3B C4B C5B C6B -0.4 . . . . ?
F4B C5B C6B F5B 0.7 . . . . ?
C4B C5B C6B F5B -178.8 . . . . ?
F4B C5B C6B C1B 178.8 . . . . ?
C4B C5B C6B C1B -0.7 . . . . ?
C2B C1B C6B F5B 178.9 . . . . ?
Ga2B C1B C6B F5B -2.6(9) . . . . ?
C2B C1B C6B C5B 0.7 . . . . ?
Ga2B C1B C6B C5B 179.3(9) . . . . ?
C12B C7B C8B F6B -179.8 . . . . ?
Ga2B C7B C8B F6B -1.6(15) . . . . ?
C12B C7B C8B C9B 0.3 . . . . ?
Ga2B C7B C8B C9B 178.5(15) . . . . ?
F6B C8B C9B F7B -0.6 . . . . ?
C7B C8B C9B F7B 179.3 . . . . ?
F6B C8B C9B C10B 178.7 . . . . ?
C7B C8B C9B C10B -1.4 . . . . ?
F7B C9B C10B F8B 1.1 . . . . ?
C8B C9B C10B F8B -178.2 . . . . ?
F7B C9B C10B C11B -179.2 . . . . ?
C8B C9B C10B C11B 1.4 . . . . ?
F8B C10B C11B F9B -0.3 . . . . ?
C9B C10B C11B F9B -179.9 . . . . ?
F8B C10B C11B C12B 179.2 . . . . ?
C9B C10B C11B C12B -0.4 . . . . ?
F9B C11B C12B F10B 0.7 . . . . ?
C10B C11B C12B F10B -178.8 . . . . ?
F9B C11B C12B C7B 178.8 . . . . ?
C10B C11B C12B C7B -0.7 . . . . ?
C8B C7B C12B F10B 178.9 . . . . ?
Ga2B C7B C12B F10B 0.7(15) . . . . ?
C8B C7B C12B C11B 0.7 . . . . ?
Ga2B C7B C12B C11B -177.5(16) . . . . ?
C18B C13B C14B F11B -179.8 . . . . ?
Ga2B C13B C14B F11B -0.7(12) . . . . ?
C18B C13B C14B C15B 0.3 . . . . ?
Ga2B C13B C14B C15B 179.4(12) . . . . ?
F11B C14B C15B F12B -0.7 . . . . ?
C13B C14B C15B F12B 179.3 . . . . ?
F11B C14B C15B C16B 178.7 . . . . ?
C13B C14B C15B C16B -1.4 . . . . ?
F12B C15B C16B F13B 1.1 . . . . ?
C14B C15B C16B F13B -178.2 . . . . ?
F12B C15B C16B C17B -179.2 . . . . ?
C14B C15B C16B C17B 1.4 . . . . ?
F13B C16B C17B F14B -0.3 . . . . ?
C15B C16B C17B F14B -179.9 . . . . ?
F13B C16B C17B C18B 179.2 . . . . ?
C15B C16B C17B C18B -0.4 . . . . ?
F14B C17B C18B F15B 0.7 . . . . ?
C16B C17B C18B F15B -178.8 . . . . ?
F14B C17B C18B C13B 178.8 . . . . ?
C16B C17B C18B C13B -0.7 . . . . ?
C14B C13B C18B F15B 178.9 . . . . ?
Ga2B C13B C18B F15B -0.1(13) . . . . ?
C14B C13B C18B C17B 0.7 . . . . ?
Ga2B C13B C18B C17B -178.3(13) . . . . ?
